data_7009623
loop_
_publ_author_name
'Hitchcock, Peter B.'
'Lappert, Michael F.'
'Layh, Marcus'
'Liu, Dian-Sheng'
'Sablong, Rafael'
'Shun, Tian'

_publ_section_title
;
 Reactions of LiCHR2 and related lithium alkyls with \a-H free nitriles
 and the crystal structures of eleven representative lithium
 1,3-diazaallyls, 1-azaallyls and \b-diketiminates
;
_journal_issue 14
_journal_name_full 'Journal of the Chemical Society, Dalton Transactions'
_journal_page_first 2301
_journal_paper_doi 10.1039/b002376k
_journal_year 2000
_chemical_compound_source 'synthesis as described'
_chemical_formula_moiety 'C23 H36 Li1 N3 Si1'
_chemical_formula_structural 'C23 H36 LI N3 SI'
_chemical_formula_sum 'C23 H36 Li N3 Si'
_chemical_formula_weight 389.58
_chemical_name_common '[Li(tmeda)(Me3SiNCPhCHPh)]'
_chemical_name_systematic
;
 ?
;
_space_group_IT_number 14
_symmetry_cell_setting monoclinic
_symmetry_Int_Tables_number 14
_symmetry_space_group_name_Hall '-P 2ybc'
_symmetry_space_group_name_H-M 'P 1 21/c 1'
_atom_sites_solution_hydrogens geom
_atom_sites_solution_primary direct
_atom_sites_solution_secondary difmap
_audit_conform_dict_location ftp://ftp.iucr.org/cifdics/cif_core_2.1beta5.dic
_audit_conform_dict_name cif_core.dic
_audit_conform_dict_version 2.1beta5
_audit_creation_date 2000-03-07T16:35:45-00:00
_audit_creation_method 'WinGX routine CIF_UPDATE'
_cell_angle_alpha 90
_cell_angle_beta 111.457(3)
_cell_angle_gamma 90
_cell_formula_units_Z 4
_cell_length_a 10.0529(3)
_cell_length_b 31.5904(10)
_cell_length_c 8.2296(2)
_cell_measurement_reflns_used 13045
_cell_measurement_temperature 173(2)
_cell_measurement_theta_max 25.028
_cell_measurement_theta_min 4.529
_cell_measurement_wavelength 0.71073
_cell_volume 2432.38(13)
_computing_cell_refinement 'HKL Scalepack (Otwinowski & Minor 1997)'
_computing_data_reduction 'HKL Denzo and Scalepack (Otwinowski & Minor 1997)'
_computing_molecular_graphics 'Ortep-3 for Windows (Farrugia, 1997)'
_computing_publication_material 'WinGX publication routines (Farrugia, 1999)'
_computing_structure_refinement 'SHELXL-97 (Sheldrick, 1997)'
_computing_structure_solution 'SHELXS-97 (Sheldrick, 1997)'
_diffrn_ambient_temperature 173(2)
_diffrn_measured_fraction_theta_full 0.99
_diffrn_measured_fraction_theta_max 0.99
_diffrn_measurement_device KappaCCD
_diffrn_measurement_method CCD
_diffrn_radiation_monochromator graphite
_diffrn_radiation_probe x-ray
_diffrn_radiation_type MoK\a
_diffrn_radiation_wavelength 0.71073
_diffrn_reflns_av_R_equivalents 0.0623
_diffrn_reflns_av_sigmaI/netI 0.0784
_diffrn_reflns_limit_h_max 8
_diffrn_reflns_limit_h_min -11
_diffrn_reflns_limit_k_max 31
_diffrn_reflns_limit_k_min -37
_diffrn_reflns_limit_l_max 9
_diffrn_reflns_limit_l_min -9
_diffrn_reflns_number 12641
_diffrn_reflns_theta_full 25.05
_diffrn_reflns_theta_max 25.05
_diffrn_reflns_theta_min 4.54
_exptl_absorpt_coefficient_mu 0.108
_exptl_crystal_colour yellow
_exptl_crystal_density_diffrn 1.064
_exptl_crystal_density_method 'not measured'
_exptl_crystal_description prism
_exptl_crystal_F_000 848
_exptl_crystal_size_max 0.4
_exptl_crystal_size_mid 0.3
_exptl_crystal_size_min 0.3
_refine_diff_density_max 0.373
_refine_diff_density_min -0.238
_refine_diff_density_rms 0.046
_refine_ls_extinction_method none
_refine_ls_goodness_of_fit_ref 1.021
_refine_ls_hydrogen_treatment mixed
_refine_ls_matrix_type full
_refine_ls_number_parameters 253
_refine_ls_number_reflns 4262
_refine_ls_number_restraints 0
_refine_ls_restrained_S_all 1.021
_refine_ls_R_factor_all 0.0997
_refine_ls_R_factor_gt 0.0573
_refine_ls_shift/su_max 0
_refine_ls_shift/su_mean 0
_refine_ls_structure_factor_coef Fsqd
_refine_ls_weighting_details 'calc w=1/[\s^2^(Fo^2^)+(0.0686P)^2^+0.8883P] where P=(Fo^2^+2Fc^2^)/3'
_refine_ls_weighting_scheme calc
_refine_ls_wR_factor_gt 0.1346
_refine_ls_wR_factor_ref 0.1532
_reflns_number_gt 2841
_reflns_number_total 4262
_reflns_threshold_expression >2sigma(I)
_cod_data_source_file b002376k.txt
_cod_data_source_block mar1200
_cod_original_cell_volume 2432.38(12)
_cod_original_sg_symbol_Hall '-P 2yab'
_cod_original_sg_symbol_H-M P2(1)/c
_cod_database_code 7009623

loop_
_symmetry_equiv_pos_as_xyz
'x, y, z'
'-x, y+1/2, -z+1/2'
'-x, -y, -z'
'x, -y-1/2, z-1/2'

loop_
_atom_site_label
_atom_site_type_symbol
_atom_site_fract_x
_atom_site_fract_y
_atom_site_fract_z
_atom_site_U_iso_or_equiv
_atom_site_adp_type
_atom_site_occupancy
_atom_site_symmetry_multiplicity
_atom_site_calc_flag
_atom_site_refinement_flags
_atom_site_disorder_assembly
_atom_site_disorder_group
Si Si 0.09476(7) 0.07044(2) 0.72223(10) 0.0355(2) Uani 1 1 d . . .
N1 N 0.20102(19) 0.10943(6) 0.8413(2) 0.0294(5) Uani 1 1 d . . .
N2 N 0.3200(2) 0.15644(7) 1.2736(3) 0.0388(5) Uani 1 1 d . . .
N3 N 0.4353(2) 0.07252(7) 1.2771(3) 0.0395(6) Uani 1 1 d . . .
C1 C 0.2098(2) 0.15121(7) 0.8059(3) 0.0301(6) Uani 1 1 d . . .
C2 C 0.3380(2) 0.17286(8) 0.8578(3) 0.0340(6) Uani 1 1 d . . .
H2 H 0.3317 0.2028 0.8497 0.041 Uiso 1 1 calc R . .
C3 C 0.4819(2) 0.15513(8) 0.9237(3) 0.0333(6) Uani 1 1 d . . .
C4 C 0.5140(3) 0.11309(8) 0.8955(3) 0.0356(6) Uani 1 1 d . . .
H4 H 0.4384 0.0943 0.8352 0.043 Uiso 1 1 calc R . .
C5 C 0.6535(3) 0.09858(9) 0.9537(3) 0.0436(7) Uani 1 1 d . . .
H5 H 0.672 0.0702 0.9299 0.052 Uiso 1 1 calc R . .
C6 C 0.7666(3) 0.12469(10) 1.0460(4) 0.0513(8) Uani 1 1 d . . .
H6 H 0.8621 0.1144 1.0872 0.062 Uiso 1 1 calc R . .
C7 C 0.7376(3) 0.16585(11) 1.0766(4) 0.0547(8) Uani 1 1 d . . .
H7 H 0.8139 0.1842 1.1399 0.066 Uiso 1 1 calc R . .
C8 C 0.5991(3) 0.18086(9) 1.0167(4) 0.0476(7) Uani 1 1 d . . .
H8 H 0.5824 0.2095 1.039 0.057 Uiso 1 1 calc R . .
C9 C 0.0754(3) 0.17607(8) 0.7143(3) 0.0330(6) Uani 1 1 d . . .
C10 C 0.0724(3) 0.20897(8) 0.5996(3) 0.0425(7) Uani 1 1 d . . .
H10 H 0.1576 0.2167 0.5823 0.051 Uiso 1 1 calc R . .
C11 C -0.0533(4) 0.23052(9) 0.5108(4) 0.0575(9) Uani 1 1 d . . .
H11 H -0.0536 0.2527 0.4328 0.069 Uiso 1 1 calc R . .
C12 C -0.1769(4) 0.22003(10) 0.5345(4) 0.0592(9) Uani 1 1 d . . .
H12 H -0.263 0.2347 0.4718 0.071 Uiso 1 1 calc R . .
C13 C -0.1767(3) 0.18825(10) 0.6494(4) 0.0527(8) Uani 1 1 d . . .
H13 H -0.2622 0.1813 0.6675 0.063 Uiso 1 1 calc R . .
C14 C -0.0508(3) 0.16640(8) 0.7386(3) 0.0387(6) Uani 1 1 d . . .
H14 H -0.0512 0.1445 0.8176 0.046 Uiso 1 1 calc R . .
C15 C -0.0050(3) 0.08495(10) 0.4886(4) 0.0498(7) Uani 1 1 d . . .
H15A H -0.0678 0.1091 0.4829 0.075 Uiso 1 1 calc R . .
H15B H -0.0625 0.0608 0.427 0.075 Uiso 1 1 calc R . .
H15C H 0.0632 0.0926 0.4335 0.075 Uiso 1 1 calc R . .
C16 C 0.2107(3) 0.02405(9) 0.7208(4) 0.0550(8) Uani 1 1 d . . .
H16A H 0.2825 0.0328 0.673 0.083 Uiso 1 1 calc R . .
H16B H 0.1515 0.0014 0.6484 0.083 Uiso 1 1 calc R . .
H16C H 0.2586 0.0137 0.8404 0.083 Uiso 1 1 calc R . .
C17 C -0.0362(3) 0.04971(10) 0.8161(4) 0.0592(8) Uani 1 1 d . . .
H17A H -0.1012 0.0725 0.8199 0.089 Uiso 1 1 calc R . .
H17B H 0.0154 0.0392 0.9347 0.089 Uiso 1 1 calc R . .
H17C H -0.0914 0.0266 0.743 0.089 Uiso 1 1 calc R . .
C18 C 0.1637(3) 0.15996(11) 1.2126(4) 0.0611(9) Uani 1 1 d . . .
H18A H 0.1213 0.1316 1.1929 0.092 Uiso 1 1 calc R . .
H18B H 0.1286 0.176 1.1032 0.092 Uiso 1 1 calc R . .
H18C H 0.1368 0.1746 1.301 0.092 Uiso 1 1 calc R . .
C19 C 0.3836(4) 0.19852(10) 1.3030(4) 0.0679(10) Uani 1 1 d . . .
H19A H 0.4879 0.196 1.3455 0.102 Uiso 1 1 calc R . .
H19B H 0.3557 0.2134 1.3902 0.102 Uiso 1 1 calc R . .
H19C H 0.3499 0.2145 1.1933 0.102 Uiso 1 1 calc R . .
C20 C 0.5912(3) 0.07699(12) 1.3535(4) 0.0693(10) Uani 1 1 d . . .
H20A H 0.6159 0.1064 1.3899 0.104 Uiso 1 1 calc R . .
H20B H 0.6324 0.0692 1.2665 0.104 Uiso 1 1 calc R . .
H20C H 0.6296 0.0583 1.4551 0.104 Uiso 1 1 calc R . .
C21 C 0.4021(4) 0.02804(10) 1.2246(5) 0.0742(10) Uani 1 1 d . . .
H21A H 0.2983 0.0244 1.1716 0.111 Uiso 1 1 calc R . .
H21B H 0.4405 0.0098 1.3274 0.111 Uiso 1 1 calc R . .
H21C H 0.4455 0.0204 1.1396 0.111 Uiso 1 1 calc R . .
C22 C 0.3744(3) 0.13138(10) 1.4354(4) 0.0523(8) Uani 1 1 d . . .
H22A H 0.3173 0.1379 1.5079 0.063 Uiso 1 1 calc R . .
H22B H 0.4747 0.1396 1.5023 0.063 Uiso 1 1 calc R . .
C23 C 0.3683(4) 0.08478(10) 1.4006(4) 0.0601(9) Uani 1 1 d . . .
H23A H 0.4164 0.0697 1.5122 0.072 Uiso 1 1 calc R . .
H23B H 0.267 0.0757 1.354 0.072 Uiso 1 1 calc R . .
Li Li 0.3465(4) 0.11719(13) 1.0790(5) 0.0349(10) Uani 1 1 d . . .

loop_
_atom_site_aniso_label
_atom_site_aniso_U_11
_atom_site_aniso_U_22
_atom_site_aniso_U_33
_atom_site_aniso_U_23
_atom_site_aniso_U_13
_atom_site_aniso_U_12
Si 0.0306(4) 0.0324(4) 0.0424(5) -0.0031(3) 0.0123(3) -0.0051(3)
N1 0.0263(11) 0.0285(11) 0.0303(11) 0.0008(9) 0.0068(9) -0.0013(9)
N2 0.0375(12) 0.0433(13) 0.0326(12) -0.0018(10) 0.0091(10) 0.0028(10)
N3 0.0358(12) 0.0469(14) 0.0353(12) 0.0071(10) 0.0124(10) 0.0089(10)
C1 0.0309(14) 0.0334(14) 0.0238(13) -0.0017(11) 0.0074(11) 0.0022(11)
C2 0.0348(14) 0.0295(13) 0.0361(15) 0.0008(12) 0.0112(12) -0.0027(12)
C3 0.0319(14) 0.0396(15) 0.0279(14) 0.0041(12) 0.0103(11) -0.0051(12)
C4 0.0278(13) 0.0434(16) 0.0340(15) 0.0009(12) 0.0094(11) -0.0035(12)
C5 0.0370(16) 0.0528(17) 0.0429(17) 0.0039(14) 0.0168(14) 0.0029(14)
C6 0.0288(15) 0.076(2) 0.0489(18) 0.0059(16) 0.0144(14) 0.0000(15)
C7 0.0309(16) 0.072(2) 0.057(2) -0.0067(17) 0.0108(14) -0.0151(15)
C8 0.0379(16) 0.0475(17) 0.0569(19) -0.0038(14) 0.0168(14) -0.0126(14)
C9 0.0337(14) 0.0306(14) 0.0275(14) -0.0058(11) 0.0026(11) 0.0025(11)
C10 0.0472(17) 0.0364(15) 0.0351(15) 0.0001(13) 0.0045(13) 0.0025(13)
C11 0.069(2) 0.0393(17) 0.0451(19) 0.0017(14) -0.0023(17) 0.0120(17)
C12 0.052(2) 0.0487(19) 0.051(2) -0.0106(17) -0.0115(16) 0.0199(16)
C13 0.0326(16) 0.059(2) 0.055(2) -0.0175(17) 0.0024(14) 0.0081(14)
C14 0.0320(14) 0.0391(15) 0.0383(15) -0.0086(12) 0.0047(12) 0.0022(12)
C15 0.0444(16) 0.0528(18) 0.0437(17) -0.0098(14) 0.0062(14) -0.0075(14)
C16 0.0528(18) 0.0383(16) 0.072(2) -0.0097(15) 0.0201(16) -0.0037(14)
C17 0.0540(18) 0.0529(19) 0.078(2) 0.0001(17) 0.0327(17) -0.0144(16)
C18 0.0433(18) 0.090(2) 0.0479(18) -0.0023(17) 0.0137(15) 0.0174(17)
C19 0.086(2) 0.053(2) 0.063(2) -0.0171(17) 0.0251(19) -0.0117(18)
C20 0.0431(18) 0.099(3) 0.064(2) 0.023(2) 0.0178(16) 0.0186(18)
C21 0.090(3) 0.052(2) 0.074(2) 0.0078(18) 0.021(2) 0.0036(19)
C22 0.0577(19) 0.065(2) 0.0332(16) -0.0021(15) 0.0150(14) 0.0079(16)
C23 0.067(2) 0.074(2) 0.0460(19) 0.0190(17) 0.0280(17) 0.0185(18)
Li 0.034(2) 0.040(2) 0.030(2) 0.0016(19) 0.0109(19) 0.0018(19)

loop_
_atom_type_symbol
_atom_type_description
_atom_type_scat_dispersion_real
_atom_type_scat_dispersion_imag
_atom_type_scat_source
C C 0.0033 0.0016 'International Tables Vol C Tables 4.2.6.8 and 6.1.1.4'
H H 0 0 'International Tables Vol C Tables 4.2.6.8 and 6.1.1.4'
Li Li -0.0003 0.0001 'International Tables Vol C Tables 4.2.6.8 and 6.1.1.4'
N N 0.0061 0.0033 'International Tables Vol C Tables 4.2.6.8 and 6.1.1.4'
Si Si 0.0817 0.0704 'International Tables Vol C Tables 4.2.6.8 and 6.1.1.4'

loop_
_geom_angle_atom_site_label_1
_geom_angle_atom_site_label_2
_geom_angle_atom_site_label_3
_geom_angle
_geom_angle_site_symmetry_1
_geom_angle_site_symmetry_3
_geom_angle_publ_flag
N1 Si C15 113.88(12) . . ?
N1 Si C17 113.99(12) . . ?
C15 Si C17 108.45(14) . . ?
N1 Si C16 108.12(12) . . ?
C15 Si C16 106.61(14) . . ?
C17 Si C16 105.18(14) . . ?
C1 N1 Si 131.25(16) . . ?
C1 N1 Li 90.53(18) . . ?
Si N1 Li 138.09(16) . . ?
C19 N2 C18 109.7(2) . . ?
C19 N2 C22 110.2(2) . . ?
C18 N2 C22 110.3(2) . . ?
C19 N2 Li 119.4(2) . . ?
C18 N2 Li 101.57(19) . . ?
C22 N2 Li 105.13(19) . . ?
C23 N3 C20 111.6(2) . . ?
C23 N3 C21 110.2(2) . . ?
C20 N3 C21 108.0(2) . . ?
C23 N3 Li 100.90(19) . . ?
C20 N3 Li 110.7(2) . . ?
C21 N3 Li 115.4(2) . . ?
N1 C1 C2 122.7(2) . . ?
N1 C1 C9 119.8(2) . . ?
C2 C1 C9 117.5(2) . . ?
N1 C1 Li 55.17(15) . . ?
C2 C1 Li 77.49(17) . . ?
C9 C1 Li 143.04(19) . . ?
C1 C2 C3 127.7(2) . . ?
C1 C2 Li 70.01(16) . . ?
C3 C2 Li 72.26(16) . . ?
C8 C3 C4 116.0(2) . . ?
C8 C3 C2 120.0(2) . . ?
C4 C3 C2 123.9(2) . . ?
C8 C3 Li 120.4(2) . . ?
C4 C3 Li 80.33(17) . . ?
C2 C3 Li 73.82(16) . . ?
C5 C4 C3 121.4(2) . . ?
C5 C4 Li 126.5(2) . . ?
C3 C4 Li 68.07(16) . . ?
C4 C5 C6 121.1(3) . . ?
C7 C6 C5 118.5(3) . . ?
C6 C7 C8 120.9(3) . . ?
C7 C8 C3 122.1(3) . . ?
C14 C9 C10 117.8(2) . . ?
C14 C9 C1 120.9(2) . . ?
C10 C9 C1 121.4(2) . . ?
C11 C10 C9 120.8(3) . . ?
C12 C11 C10 120.5(3) . . ?
C11 C12 C13 120.1(3) . . ?
C12 C13 C14 119.7(3) . . ?
C9 C14 C13 121.1(3) . . ?
N2 C22 C23 112.4(2) . . ?
N3 C23 C22 113.3(2) . . ?
N3 C23 Li 47.90(14) . . ?
C22 C23 Li 78.61(18) . . ?
N1 Li N3 129.5(2) . . ?
N1 Li N2 124.5(2) . . ?
N3 Li N2 86.64(17) . . ?
N1 Li C1 34.30(10) . . ?
N3 Li C1 163.7(2) . . ?
N2 Li C1 104.90(18) . . ?
N1 Li C3 84.12(16) . . ?
N3 Li C3 124.55(19) . . ?
N2 Li C3 110.50(19) . . ?
C1 Li C3 62.60(13) . . ?
N1 Li C2 63.51(13) . . ?
N3 Li C2 158.3(2) . . ?
N2 Li C2 99.09(17) . . ?
C1 Li C2 32.50(9) . . ?
C3 Li C2 33.92(9) . . ?
N1 Li C4 79.90(15) . . ?
N3 Li C4 103.45(17) . . ?
N2 Li C4 138.0(2) . . ?
C1 Li C4 75.80(14) . . ?
C3 Li C4 31.60(9) . . ?
C2 Li C4 58.67(12) . . ?
N1 Li C23 132.0(2) . . ?
N3 Li C23 31.20(10) . . ?
N2 Li C23 58.79(13) . . ?
C1 Li C23 150.75(19) . . ?
C3 Li C23 143.28(19) . . ?
C2 Li C23 157.15(19) . . ?
C4 Li C23 133.08(17) . . ?

loop_
_geom_bond_atom_site_label_1
_geom_bond_atom_site_label_2
_geom_bond_distance
_geom_bond_site_symmetry_2
_geom_bond_publ_flag
Si N1 1.689(2) . ?
Si C15 1.871(3) . ?
Si C17 1.872(3) . ?
Si C16 1.875(3) . ?
N1 C1 1.361(3) . ?
N1 Li 1.983(4) . ?
N2 C19 1.456(4) . ?
N2 C18 1.469(3) . ?
N2 C22 1.472(3) . ?
N2 Li 2.118(5) . ?
N3 C23 1.462(3) . ?
N3 C20 1.467(4) . ?
N3 C21 1.472(4) . ?
N3 Li 2.093(4) . ?
C1 C2 1.381(3) . ?
C1 C9 1.505(3) . ?
C1 Li 2.416(5) . ?
C2 C3 1.458(3) . ?
C2 Li 2.510(5) . ?
C3 C8 1.405(4) . ?
C3 C4 1.406(3) . ?
C3 Li 2.489(5) . ?
C4 C5 1.383(3) . ?
C4 Li 2.645(5) . ?
C5 C6 1.386(4) . ?
C6 C7 1.376(4) . ?
C7 C8 1.380(4) . ?
C9 C14 1.389(3) . ?
C9 C10 1.397(4) . ?
C10 C11 1.385(4) . ?
C11 C12 1.367(4) . ?
C12 C13 1.378(4) . ?
C13 C14 1.392(4) . ?
C22 C23 1.496(4) . ?
C23 Li 2.770(5) . ?
